data_4074154
loop_
_publ_author_name
'Son, Seung Uk'
'Reingold, Jeffrey A.'
'Carpenter, Gene B.'
'Czech, Paul T.'
'Sweigart, Dwight A.'

_publ_section_title
;
 Charge-Assisted Hydrogen Bonding and Other Noncovalent Interactions in
 the Self-Assembly of the Organometallic Building Block
 [(\h6-hydroquinone)Rh(P(OPh)3)2]+with a Range of Counteranions
;
_journal_issue 22
_journal_name_full Organometallics
_journal_page_first 5276
_journal_paper_doi 10.1021/om0604425
_journal_volume 25
_journal_year 2006
_chemical_formula_sum 'C50 H45 Cl2 O11 P2 Rh S'
_chemical_formula_weight 1089.67
_chemical_name_systematic
; 
 ? 
;
_space_group_IT_number 19
_symmetry_cell_setting orthorhombic
_symmetry_space_group_name_Hall 'P 2ac 2ab'
_symmetry_space_group_name_H-M 'P 21 21 21'
_atom_sites_solution_hydrogens geom
_atom_sites_solution_primary direct
_atom_sites_solution_secondary difmap
_audit_creation_method SHELXL-97
_cell_angle_alpha 90.00
_cell_angle_beta 90.00
_cell_angle_gamma 90.00
_cell_formula_units_Z 4
_cell_length_a 11.875(3)
_cell_length_b 17.555(5)
_cell_length_c 24.061(7)
_cell_measurement_reflns_used 1926
_cell_measurement_temperature 293(2)
_cell_measurement_theta_max 21.65
_cell_measurement_theta_min 2.24
_cell_volume 5016(2)
_computing_cell_refinement 'Bruker SAINT'
_computing_data_collection 'Bruker SMART'
_computing_data_reduction 'Bruker SAINT'
_computing_molecular_graphics 'Bruker SHELXTL'
_computing_publication_material 'Bruker SHELXTL'
_computing_structure_refinement 'SHELXL-97 (Sheldrick, 1997)'
_computing_structure_solution 'SHELXS-97 (Sheldrick, 1990)'
_diffrn_ambient_temperature 293(2)
_diffrn_measured_fraction_theta_full 0.997
_diffrn_measured_fraction_theta_max 0.997
_diffrn_measurement_device_type 'CCD area detector'
_diffrn_measurement_method 'phi and omega scans'
_diffrn_radiation_monochromator graphite
_diffrn_radiation_source 'fine-focus sealed tube'
_diffrn_radiation_type MoK\a
_diffrn_radiation_wavelength 0.71073
_diffrn_reflns_av_R_equivalents 0.5914
_diffrn_reflns_av_sigmaI/netI 0.5034
_diffrn_reflns_limit_h_max 14
_diffrn_reflns_limit_h_min -14
_diffrn_reflns_limit_k_max 20
_diffrn_reflns_limit_k_min -20
_diffrn_reflns_limit_l_max 28
_diffrn_reflns_limit_l_min -28
_diffrn_reflns_number 47263
_diffrn_reflns_theta_full 25.07
_diffrn_reflns_theta_max 25.07
_diffrn_reflns_theta_min 1.44
_exptl_absorpt_coefficient_mu 0.611
_exptl_absorpt_correction_T_max 0.9772
_exptl_absorpt_correction_T_min 0.9221
_exptl_absorpt_correction_type multi-scan
_exptl_crystal_colour yellow
_exptl_crystal_density_diffrn 1.443
_exptl_crystal_density_meas 0
_exptl_crystal_density_method 'not measured'
_exptl_crystal_description plate
_exptl_crystal_F_000 2232
_exptl_crystal_size_max 0.14
_exptl_crystal_size_mid 0.11
_exptl_crystal_size_min 0.04
_refine_diff_density_max 0.952
_refine_diff_density_min -1.162
_refine_diff_density_rms 0.123
_refine_ls_abs_structure_details 'Flack H D (1983), Acta Cryst. A39, 876-881'
_refine_ls_abs_structure_Flack -0.09(8)
_refine_ls_extinction_coef 0.0335(15)
_refine_ls_extinction_expression Fc^*^=kFc[1+0.001xFc^2^\l^3^/sin(2\q)]^-1/4^
_refine_ls_extinction_method SHELXL
_refine_ls_goodness_of_fit_ref 0.930
_refine_ls_hydrogen_treatment mixed
_refine_ls_matrix_type full
_refine_ls_number_parameters 606
_refine_ls_number_reflns 8890
_refine_ls_number_restraints 0
_refine_ls_restrained_S_all 0.930
_refine_ls_R_factor_all 0.2960
_refine_ls_R_factor_gt 0.0780
_refine_ls_shift/su_max 0.023
_refine_ls_shift/su_mean 0.001
_refine_ls_structure_factor_coef Fsqd
_refine_ls_weighting_details 'calc w=1/[\s^2^(Fo^2^)+(0.0700P)^2^+0.0000P] where P=(Fo^2^+2Fc^2^)/3'
_refine_ls_weighting_scheme calc
_refine_ls_wR_factor_gt 0.1451
_refine_ls_wR_factor_ref 0.2147
_reflns_number_gt 3071
_reflns_number_total 8890
_reflns_threshold_expression >2sigma(I)
_cod_data_source_file om0604425si20060816_091837.cif
_cod_data_source_block ssts
_cod_depositor_comments
;
The following automatic conversions were performed:

'_symmetry_cell_setting' value 'Orthorhombic' changed to
'orthorhombic' according to
/home/saulius/struct/CIF-dictionaries/cif_core.dic dictionary named
'cif_core.dic' version 2.4.1 from
2010-06-29.

'_exptl_absorpt_correction_type' value 'multiscan'
changed to 'multi-scan' according to
/home/saulius/struct/CIF-dictionaries/cif_core.dic dictionary named
'cif_core.dic' version 2.4.1 from 2010-06-29.

Automatic conversion script
Id: cif_fix_values 1715 2011-07-08 13:25:40Z adriana 
;
_cod_original_cell_volume 5016(3)
_cod_original_sg_symbol_H-M P2(1)2(1)2(1)
_cod_database_code 4074154

loop_
_symmetry_equiv_pos_as_xyz
'x, y, z'
'-x+1/2, -y, z+1/2'
'x+1/2, -y+1/2, -z'
'-x, y+1/2, -z+1/2'

loop_
_atom_site_label
_atom_site_type_symbol
_atom_site_fract_x
_atom_site_fract_y
_atom_site_fract_z
_atom_site_U_iso_or_equiv
_atom_site_adp_type
_atom_site_occupancy
_atom_site_symmetry_multiplicity
_atom_site_calc_flag
_atom_site_refinement_flags
C1 C 0.4194(17) 0.5979(11) -0.0943(9) 0.056(6) Uani 1 1 d .
C2 C 0.4946(16) 0.5379(10) -0.0934(9) 0.059(6) Uani 1 1 d .
H2 H 0.4898 0.5013 -0.1212 0.071 Uiso 1 1 calc R
C3 C 0.5731(19) 0.5302(10) -0.0548(9) 0.065(6) Uani 1 1 d .
H3 H 0.6275 0.4923 -0.0580 0.077 Uiso 1 1 calc R
C4 C 0.5739(14) 0.5792(10) -0.0091(9) 0.047(5) Uani 1 1 d .
C5 C 0.4852(13) 0.6320(9) -0.0049(8) 0.043(6) Uani 1 1 d .
H5 H 0.4784 0.6598 0.0278 0.051 Uiso 1 1 calc R
C6 C 0.4085(18) 0.6447(9) -0.0462(9) 0.054(5) Uani 1 1 d .
H6 H 0.3528 0.6817 -0.0432 0.064 Uiso 1 1 calc R
C7 C 0.3798(14) 0.3081(8) -0.0404(8) 0.036(5) Uani 1 1 d .
C8 C 0.4525(15) 0.3119(9) -0.0838(8) 0.048(5) Uani 1 1 d .
H8 H 0.4394 0.3447 -0.1134 0.057 Uiso 1 1 calc R
C9 C 0.5503(14) 0.2638(10) -0.0828(9) 0.058(6) Uani 1 1 d .
H9 H 0.6028 0.2660 -0.1114 0.069 Uiso 1 1 calc R
C10 C 0.5653(15) 0.2161(10) -0.0406(9) 0.052(6) Uani 1 1 d .
H10 H 0.6272 0.1837 -0.0408 0.063 Uiso 1 1 calc R
C11 C 0.4916(15) 0.2134(8) 0.0033(8) 0.043(5) Uani 1 1 d .
H11 H 0.5063 0.1818 0.0336 0.052 Uiso 1 1 calc R
C12 C 0.3957(15) 0.2576(9) 0.0024(7) 0.053(5) Uani 1 1 d .
H12 H 0.3424 0.2532 0.0305 0.064 Uiso 1 1 calc R
C13 C 0.0753(13) 0.5049(8) -0.0233(7) 0.036(4) Uani 1 1 d .
C14 C -0.0037(14) 0.5009(8) 0.0165(8) 0.050(5) Uani 1 1 d .
H14 H -0.0094 0.4573 0.0382 0.060 Uiso 1 1 calc R
C15 C -0.0770(15) 0.5614(9) 0.0254(8) 0.052(5) Uani 1 1 d .
H15 H -0.1330 0.5578 0.0523 0.062 Uiso 1 1 calc R
C16 C -0.0665(14) 0.6275(10) -0.0061(8) 0.049(6) Uani 1 1 d .
H16 H -0.1119 0.6693 0.0017 0.059 Uiso 1 1 calc R
C17 C 0.0089(15) 0.6316(9) -0.0478(9) 0.054(6) Uani 1 1 d .
H17 H 0.0115 0.6747 -0.0702 0.065 Uiso 1 1 calc R
C18 C 0.0867(15) 0.5687(9) -0.0582(7) 0.046(5) Uani 1 1 d .
H18 H 0.1406 0.5708 -0.0862 0.055 Uiso 1 1 calc R
C19 C 0.1875(16) 0.4255(13) -0.1535(9) 0.053(6) Uani 1 1 d .
C20 C 0.1427(18) 0.3569(17) -0.1517(9) 0.084(8) Uani 1 1 d .
H20 H 0.1619 0.3253 -0.1222 0.101 Uiso 1 1 calc R
C21 C 0.067(2) 0.3285(17) -0.1922(12) 0.102(9) Uani 1 1 d .
H21 H 0.0431 0.2781 -0.1928 0.122 Uiso 1 1 calc R
C22 C 0.0288(19) 0.385(2) -0.2335(12) 0.102(10) Uani 1 1 d .
H22 H -0.0265 0.3732 -0.2594 0.123 Uiso 1 1 calc R
C23 C 0.0790(19) 0.4578(17) -0.2323(10) 0.091(8) Uani 1 1 d .
H23 H 0.0643 0.4925 -0.2606 0.109 Uiso 1 1 calc R
C24 C 0.1488(15) 0.4770(14) -0.1900(9) 0.063(6) Uani 1 1 d .
H24 H 0.1705 0.5276 -0.1861 0.075 Uiso 1 1 calc R
C25 C 0.2552(18) 0.3843(10) 0.1297(8) 0.054(6) Uani 1 1 d .
C26 C 0.3198(18) 0.3323(10) 0.1609(10) 0.068(7) Uani 1 1 d .
H26 H 0.3900 0.3167 0.1481 0.082 Uiso 1 1 calc R
C27 C 0.279(2) 0.3052(11) 0.2091(9) 0.076(7) Uani 1 1 d .
H27 H 0.3224 0.2711 0.2297 0.091 Uiso 1 1 calc R
C28 C 0.175(2) 0.3276(11) 0.2287(8) 0.060(6) Uani 1 1 d .
H28 H 0.1489 0.3086 0.2624 0.072 Uiso 1 1 calc R
C29 C 0.1101(19) 0.3759(10) 0.2001(9) 0.062(6) Uani 1 1 d .
H29 H 0.0390 0.3886 0.2132 0.074 Uiso 1 1 calc R
C30 C 0.1502(16) 0.4081(10) 0.1490(10) 0.064(7) Uani 1 1 d .
H30 H 0.1077 0.4437 0.1295 0.077 Uiso 1 1 calc R
C31 C 0.5609(17) 0.4522(11) 0.1061(8) 0.058(6) Uani 1 1 d .
C32 C 0.6467(15) 0.4738(12) 0.1431(8) 0.061(5) Uani 1 1 d .
H32 H 0.6321 0.5111 0.1697 0.073 Uiso 1 1 calc R
C33 C 0.7484(17) 0.4421(11) 0.1410(10) 0.080(7) Uani 1 1 d .
H33 H 0.8048 0.4606 0.1642 0.096 Uiso 1 1 calc R
C34 C 0.774(2) 0.3809(11) 0.1044(9) 0.078(7) Uani 1 1 d .
H34 H 0.8447 0.3586 0.1033 0.094 Uiso 1 1 calc R
C35 C 0.6872(14) 0.3566(10) 0.0708(9) 0.060(6) Uani 1 1 d .
H35 H 0.7003 0.3167 0.0461 0.072 Uiso 1 1 calc R
C36 C 0.5787(16) 0.3902(9) 0.0725(8) 0.055(6) Uani 1 1 d .
H36 H 0.5204 0.3705 0.0511 0.066 Uiso 1 1 calc R
C37 C 0.2722(13) 0.6218(9) 0.0977(7) 0.031(4) Uani 1 1 d .
C38 C 0.3372(14) 0.6596(9) 0.1353(8) 0.052(6) Uani 1 1 d .
H38 H 0.3838 0.6341 0.1602 0.063 Uiso 1 1 calc R
C39 C 0.3294(15) 0.7398(10) 0.1341(8) 0.059(6) Uani 1 1 d .
H39 H 0.3732 0.7686 0.1583 0.070 Uiso 1 1 calc R
C40 C 0.2569(16) 0.7764(10) 0.0973(8) 0.052(6) Uani 1 1 d .
H40 H 0.2512 0.8292 0.0979 0.062 Uiso 1 1 calc R
C41 C 0.1954(14) 0.7359(8) 0.0611(7) 0.033(4) Uani 1 1 d .
H41 H 0.1489 0.7605 0.0357 0.040 Uiso 1 1 calc R
C42 C 0.2020(14) 0.6586(10) 0.0620(8) 0.049(5) Uani 1 1 d .
H42 H 0.1576 0.6303 0.0378 0.059 Uiso 1 1 calc R
C43 C 0.8116(16) 0.6732(10) 0.1684(8) 0.048(5) Uani 1 1 d .
C44 C 0.9184(19) 0.6889(9) 0.1492(8) 0.056(6) Uani 1 1 d .
H44 H 0.9272 0.7186 0.1175 0.068 Uiso 1 1 calc R
C45 C 1.0168(18) 0.6602(11) 0.1774(10) 0.072(7) Uani 1 1 d .
H45 H 1.0887 0.6711 0.1644 0.086 Uiso 1 1 calc R
C46 C 1.0014(19) 0.6163(11) 0.2238(8) 0.054(6) Uani 1 1 d .
C47 C 0.8992(17) 0.6035(9) 0.2443(8) 0.052(5) Uani 1 1 d .
H47 H 0.8921 0.5761 0.2772 0.063 Uiso 1 1 calc R
C48 C 0.8000(17) 0.6309(9) 0.2172(7) 0.051(5) Uani 1 1 d .
H48 H 0.7291 0.6207 0.2318 0.061 Uiso 1 1 calc R
C49 C 1.1039(17) 0.5884(10) 0.2524(9) 0.079(7) Uani 1 1 d .
H49A H 1.0832 0.5518 0.2802 0.118 Uiso 1 1 calc R
H49B H 1.1420 0.6305 0.2697 0.118 Uiso 1 1 calc R
H49C H 1.1532 0.5648 0.2258 0.118 Uiso 1 1 calc R
C50 C 0.8640(14) 0.4740(12) 0.8775(9) 0.093(8) Uani 1 1 d .
H50A H 0.9413 0.4618 0.8681 0.112 Uiso 1 1 calc R
H50B H 0.8644 0.5027 0.9120 0.112 Uiso 1 1 calc R
Cl1 Cl 0.8037(5) 0.5301(3) 0.8240(3) 0.097(2) Uani 1 1 d .
Cl2 Cl 0.7859(5) 0.3884(3) 0.8866(3) 0.094(2) Uani 1 1 d .
O1 O 0.3586(12) 0.6079(6) -0.1416(6) 0.078(5) Uani 1 1 d .
H1 H 0.2914 0.6032 -0.1347 0.117 Uiso 1 1 calc R
O2 O 0.6547(11) 0.5726(6) 0.0289(6) 0.076(5) Uani 1 1 d .
H2A H 0.6463 0.6055 0.0528 0.114 Uiso 1 1 calc R
O3 O 0.2771(9) 0.3491(5) -0.0396(5) 0.043(3) Uani 1 1 d .
O4 O 0.1410(7) 0.4409(5) -0.0318(5) 0.043(3) Uani 1 1 d .
O5 O 0.2663(9) 0.4482(6) -0.1156(5) 0.042(3) Uani 1 1 d .
O6 O 0.2943(10) 0.4084(6) 0.0773(5) 0.047(3) Uani 1 1 d .
O7 O 0.2729(9) 0.5408(6) 0.1023(4) 0.042(3) Uani 1 1 d .
O8 O 0.4539(9) 0.4874(6) 0.1130(4) 0.042(3) Uani 1 1 d .
O9 O 0.6020(12) 0.6772(9) 0.1566(7) 0.132(7) Uani 1 1 d .
O10 O 0.7187(12) 0.7012(8) 0.0755(6) 0.087(5) Uani 1 1 d .
O11 O 0.7052(11) 0.7971(6) 0.1437(6) 0.077(4) Uani 1 1 d .
P1 P 0.2713(4) 0.4402(2) -0.0494(2) 0.0410(14) Uani 1 1 d .
P2 P 0.3554(4) 0.4896(3) 0.0673(2) 0.0441(13) Uani 1 1 d .
Rh1 Rh 0.39578(11) 0.51838(7) -0.01742(6) 0.0408(5) Uani 1 1 d .
S1 S 0.6952(5) 0.7136(3) 0.1353(3) 0.0617(16) Uani 1 1 d .

loop_
_atom_site_aniso_label
_atom_site_aniso_U_11
_atom_site_aniso_U_22
_atom_site_aniso_U_33
_atom_site_aniso_U_23
_atom_site_aniso_U_13
_atom_site_aniso_U_12
C1 0.050(15) 0.060(14) 0.058(16) 0.009(12) -0.009(12) -0.019(12)
C2 0.046(13) 0.029(13) 0.103(19) 0.003(11) -0.016(13) 0.017(10)
C3 0.083(18) 0.030(12) 0.080(16) 0.012(12) 0.022(14) 0.006(12)
C4 0.031(12) 0.043(11) 0.068(16) 0.006(11) -0.012(12) -0.009(9)
C5 0.022(10) 0.030(10) 0.077(18) 0.000(9) 0.010(10) 0.000(8)
C6 0.047(13) 0.029(10) 0.084(16) 0.003(11) 0.028(14) -0.010(11)
C7 0.028(11) 0.022(9) 0.057(14) 0.008(9) 0.008(10) -0.011(9)
C8 0.053(13) 0.028(11) 0.062(15) 0.008(10) -0.011(12) 0.010(10)
C9 0.035(12) 0.034(11) 0.104(19) -0.003(12) 0.020(12) 0.004(9)
C10 0.041(13) 0.034(11) 0.082(17) -0.001(11) -0.004(12) 0.011(9)
C11 0.044(12) 0.026(10) 0.058(16) 0.000(9) -0.009(11) 0.009(9)
C12 0.038(11) 0.040(10) 0.082(17) -0.026(10) -0.006(13) -0.001(11)
C13 0.034(11) 0.025(11) 0.048(11) -0.004(9) -0.009(10) 0.006(7)
C14 0.054(11) 0.021(11) 0.075(13) -0.005(10) 0.019(12) 0.002(8)
C15 0.063(14) 0.035(10) 0.058(13) 0.011(10) 0.006(12) 0.008(10)
C16 0.038(12) 0.040(11) 0.069(17) 0.000(10) 0.003(11) 0.009(9)
C17 0.033(12) 0.028(10) 0.102(18) -0.010(11) -0.007(12) 0.015(9)
C18 0.037(12) 0.037(11) 0.062(13) -0.005(9) 0.002(11) 0.004(10)
C19 0.025(12) 0.063(15) 0.071(18) 0.013(13) 0.002(12) 0.007(12)
C20 0.057(17) 0.15(3) 0.045(16) -0.016(16) -0.002(12) -0.017(16)
C21 0.054(18) 0.14(3) 0.11(2) -0.03(2) 0.016(16) -0.060(17)
C22 0.036(16) 0.18(3) 0.09(2) -0.04(2) -0.004(15) 0.027(19)
C23 0.048(17) 0.15(3) 0.072(19) 0.014(17) 0.008(14) -0.017(17)
C24 0.038(12) 0.089(16) 0.061(14) -0.012(15) -0.002(11) 0.017(13)
C25 0.071(17) 0.044(12) 0.048(15) -0.012(11) 0.002(13) -0.021(12)
C26 0.078(17) 0.031(12) 0.10(2) -0.006(12) -0.045(15) 0.026(11)
C27 0.11(2) 0.060(14) 0.057(17) 0.029(12) 0.044(15) 0.023(14)
C28 0.090(18) 0.049(13) 0.042(14) 0.029(11) 0.001(13) -0.018(13)
C29 0.059(14) 0.031(11) 0.094(18) 0.009(11) 0.025(16) -0.021(12)
C30 0.035(13) 0.035(12) 0.12(2) -0.003(13) 0.002(13) 0.009(10)
C31 0.066(16) 0.061(14) 0.047(13) -0.014(11) -0.003(12) 0.015(12)
C32 0.045(13) 0.067(13) 0.070(14) -0.029(12) 0.000(11) 0.002(12)
C33 0.045(14) 0.062(15) 0.13(2) 0.011(15) 0.010(14) 0.028(12)
C34 0.079(18) 0.058(15) 0.10(2) -0.024(13) -0.013(15) 0.017(14)
C35 0.023(11) 0.039(11) 0.119(19) -0.030(12) -0.015(13) 0.001(9)
C36 0.059(15) 0.037(11) 0.068(15) -0.015(10) -0.011(12) 0.014(10)
C37 0.016(9) 0.037(11) 0.040(12) 0.009(9) -0.001(9) -0.001(9)
C38 0.029(11) 0.028(11) 0.100(18) 0.007(11) -0.013(12) 0.013(9)
C39 0.053(13) 0.033(12) 0.090(17) -0.017(11) 0.001(12) -0.014(10)
C40 0.050(14) 0.030(11) 0.075(16) 0.019(11) 0.006(11) 0.021(10)
C41 0.036(11) 0.016(9) 0.048(12) 0.000(8) -0.007(10) 0.004(8)
C42 0.031(11) 0.045(12) 0.072(15) 0.008(11) -0.008(11) 0.004(9)
C43 0.048(14) 0.060(13) 0.035(13) -0.012(10) -0.014(11) 0.016(11)
C44 0.085(18) 0.027(10) 0.057(14) -0.008(9) 0.028(13) 0.027(11)
C45 0.042(14) 0.050(14) 0.12(2) -0.015(15) -0.006(15) 0.000(12)
C46 0.066(17) 0.049(13) 0.048(15) 0.015(11) -0.003(12) -0.003(12)
C47 0.028(10) 0.052(11) 0.077(15) 0.026(10) 0.006(13) 0.004(11)
C48 0.057(14) 0.046(12) 0.051(14) 0.004(10) -0.022(12) 0.010(10)
C49 0.067(14) 0.060(13) 0.109(18) -0.001(12) -0.047(16) 0.025(13)
C50 0.045(14) 0.079(15) 0.16(2) 0.008(16) -0.046(13) -0.016(13)
Cl1 0.093(4) 0.063(4) 0.134(5) -0.015(4) 0.014(4) -0.006(4)
Cl2 0.080(4) 0.070(4) 0.133(6) -0.003(4) 0.007(4) -0.004(4)
O1 0.108(13) 0.047(8) 0.078(11) 0.022(8) -0.006(10) -0.034(8)
O2 0.074(10) 0.035(8) 0.119(13) 0.011(8) -0.045(10) -0.010(7)
O3 0.034(7) 0.005(5) 0.090(10) 0.000(5) 0.005(6) -0.001(5)
O4 0.016(6) 0.025(6) 0.089(10) 0.001(6) 0.009(6) 0.005(5)
O5 0.033(7) 0.045(7) 0.048(9) -0.008(6) -0.008(7) -0.012(6)
O6 0.061(8) 0.030(7) 0.049(9) -0.008(6) 0.008(7) -0.020(7)
O7 0.033(7) 0.028(7) 0.066(9) -0.003(5) 0.024(6) 0.003(5)
O8 0.048(7) 0.040(7) 0.039(7) -0.006(6) -0.004(6) -0.001(6)
O9 0.021(8) 0.165(15) 0.209(18) 0.127(14) -0.001(11) 0.006(11)
O10 0.090(11) 0.099(11) 0.071(11) 0.027(9) -0.019(10) 0.019(10)
O11 0.068(10) 0.033(8) 0.129(13) 0.020(8) -0.005(9) 0.010(7)
P1 0.040(3) 0.022(3) 0.061(4) 0.003(2) 0.002(3) 0.004(2)
P2 0.040(3) 0.030(3) 0.063(4) -0.004(3) 0.003(2) 0.006(2)
Rh1 0.0383(8) 0.0241(7) 0.0601(10) 0.0015(8) 0.0009(8) -0.0004(7)
S1 0.061(4) 0.042(3) 0.082(5) -0.003(3) -0.021(4) 0.008(3)

loop_
_atom_type_symbol
_atom_type_description
_atom_type_scat_dispersion_real
_atom_type_scat_dispersion_imag
_atom_type_scat_source
C C 0.0033 0.0016 'International Tables Vol C Tables 4.2.6.8 and 6.1.1.4'
H H 0.0000 0.0000 'International Tables Vol C Tables 4.2.6.8 and 6.1.1.4'
O O 0.0106 0.0060 'International Tables Vol C Tables 4.2.6.8 and 6.1.1.4'
P P 0.1023 0.0942 'International Tables Vol C Tables 4.2.6.8 and 6.1.1.4'
S S 0.1246 0.1234 'International Tables Vol C Tables 4.2.6.8 and 6.1.1.4'
Rh Rh -1.1178 0.9187 'International Tables Vol C Tables 4.2.6.8 and 6.1.1.4'
Cl Cl 0.1484 0.1585 'International Tables Vol C Tables 4.2.6.8 and 6.1.1.4'

loop_
_geom_angle_atom_site_label_1
_geom_angle_atom_site_label_2
_geom_angle_atom_site_label_3
_geom_angle
C6 C1 C2 119(2)
C6 C1 O1 124(2)
C2 C1 O1 117(2)
C6 C1 Rh1 72.0(11)
C2 C1 Rh1 67.0(12)
O1 C1 Rh1 132.6(12)
C1 C2 C3 123(2)
C1 C2 Rh1 77.7(12)
C3 C2 Rh1 77.1(13)
C4 C3 C2 120(2)
C4 C3 Rh1 75.8(11)
C2 C3 Rh1 68.8(13)
O2 C4 C3 119.5(18)
O2 C4 C5 123.2(19)
C3 C4 C5 117.2(18)
O2 C4 Rh1 131.3(12)
C3 C4 Rh1 69.6(11)
C5 C4 Rh1 68.6(9)
C6 C5 C4 123.7(19)
C6 C5 Rh1 74.7(10)
C4 C5 Rh1 76.3(10)
C1 C6 C5 115.8(18)
C1 C6 Rh1 72.4(10)
C5 C6 Rh1 70.8(10)
O3 C7 C12 116.0(16)
O3 C7 C8 122.2(15)
C12 C7 C8 121.4(17)
C7 C8 C9 118.3(17)
C10 C9 C8 119.4(18)
C11 C10 C9 121.7(18)
C12 C11 C10 119.6(17)
C11 C12 C7 119.4(18)
C14 C13 C18 122.3(15)
C14 C13 O4 117.2(14)
C18 C13 O4 120.3(15)
C15 C14 C13 120.6(16)
C14 C15 C16 119.8(17)
C15 C16 C17 120.7(17)
C16 C17 C18 120.5(18)
C13 C18 C17 116.0(17)
O5 C19 C20 121(2)
O5 C19 C24 118(2)
C20 C19 C24 120(2)
C19 C20 C21 124(3)
C20 C21 C22 115(3)
C23 C22 C21 118(2)
C24 C23 C22 120(3)
C19 C24 C23 122(2)
C30 C25 C26 120(2)
C30 C25 O6 120(2)
C26 C25 O6 119(2)
C27 C26 C25 120(2)
C28 C27 C26 121(2)
C29 C28 C27 121(2)
C28 C29 C30 120(2)
C25 C30 C29 117.6(19)
C32 C31 C36 118.4(18)
C32 C31 O8 117.1(15)
C36 C31 O8 123.5(18)
C33 C32 C31 121.3(19)
C32 C33 C34 122(2)
C33 C34 C35 116(2)
C36 C35 C34 122.1(18)
C35 C36 C31 119.2(18)
C42 C37 C38 122.3(16)
C42 C37 O7 121.7(16)
C38 C37 O7 115.6(14)
C37 C38 C39 115.8(17)
C38 C39 C40 120.9(17)
C41 C40 C39 120.4(17)
C42 C41 C40 119.2(17)
C41 C42 C37 121.3(18)
C44 C43 C48 118.6(18)
C44 C43 S1 119.7(16)
C48 C43 S1 121.4(16)
C43 C44 C45 121.2(18)
C44 C45 C46 118(2)
C47 C46 C45 121(2)
C47 C46 C49 121.5(19)
C45 C46 C49 117(2)
C46 C47 C48 121.7(17)
C43 C48 C47 118.8(18)
Cl2 C50 Cl1 110.3(9)
C7 O3 P1 122.5(9)
C13 O4 P1 126.1(9)
C19 O5 P1 131.7(12)
C25 O6 P2 123.1(10)
C37 O7 P2 122.2(9)
C31 O8 P2 125.6(11)
O5 P1 O3 103.5(6)
O5 P1 O4 103.1(6)
O3 P1 O4 90.6(6)
O5 P1 Rh1 109.0(4)
O3 P1 Rh1 123.2(5)
O4 P1 Rh1 124.1(5)
O7 P2 O6 98.3(6)
O7 P2 O8 95.9(6)
O6 P2 O8 101.8(6)
O7 P2 Rh1 120.7(5)
O6 P2 Rh1 116.6(5)
O8 P2 Rh1 119.4(4)
P1 Rh1 P2 92.08(19)
P1 Rh1 C5 157.2(5)
P2 Rh1 C5 100.6(5)
P1 Rh1 C2 99.7(5)
P2 Rh1 C2 160.4(6)
C5 Rh1 C2 74.0(7)
P1 Rh1 C3 123.0(6)
P2 Rh1 C3 126.5(6)
C5 Rh1 C3 63.0(6)
C2 Rh1 C3 34.1(6)
P1 Rh1 C1 100.4(5)
P2 Rh1 C1 156.5(6)
C5 Rh1 C1 61.6(6)
C2 Rh1 C1 35.3(6)
C3 Rh1 C1 61.7(7)
P1 Rh1 C6 122.9(6)
P2 Rh1 C6 121.3(5)
C5 Rh1 C6 34.5(6)
C2 Rh1 C6 64.5(6)
C3 Rh1 C6 74.8(7)
C1 Rh1 C6 35.6(6)
P1 Rh1 C4 157.6(5)
P2 Rh1 C4 102.9(5)
C5 Rh1 C4 35.1(5)
C2 Rh1 C4 61.6(7)
C3 Rh1 C4 34.7(6)
C1 Rh1 C4 72.0(7)
C6 Rh1 C4 62.6(7)
O9 S1 O10 116.4(11)
O9 S1 O11 118.2(10)
O10 S1 O11 105.1(9)
O9 S1 C43 106.2(9)
O10 S1 C43 103.5(9)
O11 S1 C43 106.0(8)

loop_
_geom_bond_atom_site_label_1
_geom_bond_atom_site_label_2
_geom_bond_distance
C1 C6 1.42(2)
C1 C2 1.38(2)
C1 O1 1.36(2)
C1 Rh1 2.33(2)
C2 C3 1.32(2)
C2 Rh1 2.20(2)
C3 C4 1.40(2)
C3 Rh1 2.30(2)
C4 O2 1.331(19)
C4 C5 1.41(2)
C4 Rh1 2.378(16)
C5 C6 1.37(2)
C5 Rh1 2.279(15)
C6 Rh1 2.329(16)
C7 O3 1.416(18)
C7 C12 1.37(2)
C7 C8 1.36(2)
C8 C9 1.44(2)
C9 C10 1.33(2)
C10 C11 1.37(2)
C11 C12 1.38(2)
C13 C14 1.34(2)
C13 C18 1.41(2)
C13 O4 1.383(15)
C14 C15 1.390(19)
C15 C16 1.39(2)
C16 C17 1.35(2)
C17 C18 1.46(2)
C19 O5 1.37(2)
C19 C20 1.32(3)
C19 C24 1.34(2)
C20 C21 1.42(3)
C21 C22 1.48(3)
C22 C23 1.41(3)
C23 C24 1.36(3)
C25 C30 1.39(2)
C25 C26 1.41(2)
C25 O6 1.41(2)
C26 C27 1.34(2)
C27 C28 1.39(3)
C28 C29 1.33(2)
C29 C30 1.43(2)
C31 C32 1.41(2)
C31 C36 1.37(2)
C31 O8 1.422(19)
C32 C33 1.33(2)
C33 C34 1.42(3)
C34 C35 1.38(2)
C35 C36 1.42(2)
C37 C42 1.36(2)
C37 C38 1.36(2)
C37 O7 1.425(18)
C38 C39 1.41(2)
C39 C40 1.39(2)
C40 C41 1.34(2)
C41 C42 1.36(2)
C43 C44 1.38(2)
C43 C48 1.40(2)
C43 S1 1.745(18)
C44 C45 1.44(3)
C45 C46 1.37(2)
C46 C47 1.33(2)
C46 C49 1.48(2)
C47 C48 1.43(2)
C50 Cl2 1.78(2)
C50 Cl1 1.772(19)
O3 P1 1.618(9)
O4 P1 1.605(10)
O5 P1 1.599(12)
O6 P2 1.618(11)
O7 P2 1.573(10)
O8 P2 1.605(11)
O9 S1 1.376(14)
O10 S1 1.483(14)
O11 S1 1.485(11)
P1 Rh1 2.159(5)
P2 Rh1 2.155(5)

loop_
_geom_hbond_atom_site_label_D
_geom_hbond_atom_site_label_H
_geom_hbond_atom_site_label_A
_geom_hbond_distance_DH
_geom_hbond_distance_HA
_geom_hbond_distance_DA
_geom_hbond_angle_DHA
_geom_hbond_site_symmetry_A
O1 H1 O11 0.82 2.04 2.469(19) 112.3 3_465
O2 H2A O10 0.82 1.97 2.63(2) 138.1 .

loop_
_geom_torsion_atom_site_label_1
_geom_torsion_atom_site_label_2
_geom_torsion_atom_site_label_3
_geom_torsion_atom_site_label_4
_geom_torsion
C6 C1 C2 C3 -14(3)
O1 C1 C2 C3 166.9(18)
Rh1 C1 C2 C3 -65.5(19)
C6 C1 C2 Rh1 51.7(16)
O1 C1 C2 Rh1 -127.5(15)
C1 C2 C3 C4 7(3)
Rh1 C2 C3 C4 -58.4(16)
C1 C2 C3 Rh1 65.8(18)
C2 C3 C4 O2 -178.3(16)
Rh1 C3 C4 O2 126.7(15)
C2 C3 C4 C5 4(3)
Rh1 C3 C4 C5 -51.0(14)
C2 C3 C4 Rh1 55.0(17)
O2 C4 C5 C6 173.0(15)
C3 C4 C5 C6 -9(2)
Rh1 C4 C5 C6 -60.8(15)
O2 C4 C5 Rh1 -126.2(16)
C3 C4 C5 Rh1 51.5(14)
C2 C1 C6 C5 8(2)
O1 C1 C6 C5 -172.7(15)
Rh1 C1 C6 C5 57.5(13)
C2 C1 C6 Rh1 -49.4(16)
O1 C1 C6 Rh1 129.8(17)
C4 C5 C6 C1 3(2)
Rh1 C5 C6 C1 -58.4(14)
C4 C5 C6 Rh1 61.5(15)
O3 C7 C8 C9 -175.2(13)
C12 C7 C8 C9 -3(3)
C7 C8 C9 C10 2(3)
C8 C9 C10 C11 -2(3)
C9 C10 C11 C12 4(3)
C10 C11 C12 C7 -5(2)
O3 C7 C12 C11 177.4(12)
C8 C7 C12 C11 5(2)
C18 C13 C14 C15 -1(3)
O4 C13 C14 C15 -176.5(15)
C13 C14 C15 C16 -2(3)
C14 C15 C16 C17 5(3)
C15 C16 C17 C18 -4(3)
C14 C13 C18 C17 1(2)
O4 C13 C18 C17 176.5(13)
C16 C17 C18 C13 1(3)
O5 C19 C20 C21 -175.3(18)
C24 C19 C20 C21 11(3)
C19 C20 C21 C22 -8(3)
C20 C21 C22 C23 6(3)
C21 C22 C23 C24 -8(3)
O5 C19 C24 C23 173.5(16)
C20 C19 C24 C23 -12(3)
C22 C23 C24 C19 11(3)
C30 C25 C26 C27 0(3)
O6 C25 C26 C27 -175.6(17)
C25 C26 C27 C28 0(3)
C26 C27 C28 C29 1(3)
C27 C28 C29 C30 -2(3)
C26 C25 C30 C29 -2(3)
O6 C25 C30 C29 174.0(15)
C28 C29 C30 C25 3(3)
C36 C31 C32 C33 9(3)
O8 C31 C32 C33 177.8(18)
C31 C32 C33 C34 -5(3)
C32 C33 C34 C35 1(3)
C33 C34 C35 C36 0(3)
C34 C35 C36 C31 4(3)
C32 C31 C36 C35 -8(3)
O8 C31 C36 C35 -176.5(17)
C42 C37 C38 C39 -2(3)
O7 C37 C38 C39 -174.8(14)
C37 C38 C39 C40 2(3)
C38 C39 C40 C41 -2(3)
C39 C40 C41 C42 2(3)
C40 C41 C42 C37 -2(3)
C38 C37 C42 C41 2(3)
O7 C37 C42 C41 174.7(15)
C48 C43 C44 C45 2(3)
S1 C43 C44 C45 176.4(14)
C43 C44 C45 C46 0(3)
C44 C45 C46 C47 -3(3)
C44 C45 C46 C49 -179.2(17)
C45 C46 C47 C48 4(3)
C49 C46 C47 C48 179.4(17)
C44 C43 C48 C47 -2(2)
S1 C43 C48 C47 -175.9(13)
C46 C47 C48 C43 -1(3)
C12 C7 O3 P1 133.2(12)
C8 C7 O3 P1 -54(2)
C14 C13 O4 P1 -145.6(13)
C18 C13 O4 P1 39(2)
C20 C19 O5 P1 -46(3)
C24 C19 O5 P1 128.3(16)
C30 C25 O6 P2 83(2)
C26 C25 O6 P2 -100.9(17)
C42 C37 O7 P2 92.9(17)
C38 C37 O7 P2 -93.8(16)
C32 C31 O8 P2 162.4(13)
C36 C31 O8 P2 -29(3)
C19 O5 P1 O3 64.1(16)
C19 O5 P1 O4 -29.7(16)
C19 O5 P1 Rh1 -163.2(14)
C7 O3 P1 O5 85.8(13)
C7 O3 P1 O4 -170.6(13)
C7 O3 P1 Rh1 -38.0(14)
C13 O4 P1 O5 -84.2(14)
C13 O4 P1 O3 171.8(13)
C13 O4 P1 Rh1 39.9(15)
C37 O7 P2 O6 -165.4(12)
C37 O7 P2 O8 91.8(12)
C37 O7 P2 Rh1 -37.6(13)
C25 O6 P2 O7 -44.6(15)
C25 O6 P2 O8 53.2(15)
C25 O6 P2 Rh1 -175.1(13)
C31 O8 P2 O7 -176.2(13)
C31 O8 P2 O6 84.0(14)
C31 O8 P2 Rh1 -45.9(15)
O5 P1 Rh1 P2 175.7(5)
O3 P1 Rh1 P2 -63.0(6)
O4 P1 Rh1 P2 54.2(6)
O5 P1 Rh1 C5 51.5(13)
O3 P1 Rh1 C5 172.8(12)
O4 P1 Rh1 C5 -70.0(13)
O5 P1 Rh1 C2 -20.1(7)
O3 P1 Rh1 C2 101.2(7)
O4 P1 Rh1 C2 -141.5(7)
O5 P1 Rh1 C3 -47.1(8)
O3 P1 Rh1 C3 74.2(8)
O4 P1 Rh1 C3 -168.6(8)
O5 P1 Rh1 C1 15.8(7)
O3 P1 Rh1 C1 137.1(8)
O4 P1 Rh1 C1 -105.7(8)
O5 P1 Rh1 C6 45.7(7)
O3 P1 Rh1 C6 167.0(7)
O4 P1 Rh1 C6 -75.8(8)
O5 P1 Rh1 C4 -51.9(13)
O3 P1 Rh1 C4 69.4(14)
O4 P1 Rh1 C4 -173.3(13)
O7 P2 Rh1 P1 -97.3(5)
O6 P2 Rh1 P1 21.7(6)
O8 P2 Rh1 P1 144.6(5)
O7 P2 Rh1 C5 63.7(7)
O6 P2 Rh1 C5 -177.3(7)
O8 P2 Rh1 C5 -54.4(7)
O7 P2 Rh1 C2 135.7(15)
O6 P2 Rh1 C2 -105.3(16)
O8 P2 Rh1 C2 17.6(16)
O7 P2 Rh1 C3 127.9(8)
O6 P2 Rh1 C3 -113.1(8)
O8 P2 Rh1 C3 9.8(8)
O7 P2 Rh1 C1 25.0(14)
O6 P2 Rh1 C1 144.0(13)
O8 P2 Rh1 C1 -93.1(13)
O7 P2 Rh1 C6 33.9(8)
O6 P2 Rh1 C6 152.9(8)
O8 P2 Rh1 C6 -84.2(8)
O7 P2 Rh1 C4 99.5(7)
O6 P2 Rh1 C4 -141.5(7)
O8 P2 Rh1 C4 -18.6(7)
C6 C5 Rh1 P1 -8.6(19)
C4 C5 Rh1 P1 -139.8(12)
C6 C5 Rh1 P2 -131.4(10)
C4 C5 Rh1 P2 97.4(12)
C6 C5 Rh1 C2 68.0(11)
C4 C5 Rh1 C2 -63.2(12)
C6 C5 Rh1 C3 102.9(13)
C4 C5 Rh1 C3 -28.3(11)
C6 C5 Rh1 C1 32.1(11)
C4 C5 Rh1 C1 -99.1(13)
C4 C5 Rh1 C6 -131.2(17)
C6 C5 Rh1 C4 131.2(17)
C1 C2 Rh1 P1 94.3(11)
C3 C2 Rh1 P1 -137.2(11)
C1 C2 Rh1 P2 -139.7(13)
C3 C2 Rh1 P2 -11(2)
C1 C2 Rh1 C5 -63.3(12)
C3 C2 Rh1 C5 65.2(12)
C1 C2 Rh1 C3 -128.5(18)
C3 C2 Rh1 C1 128.5(18)
C1 C2 Rh1 C6 -27.7(11)
C3 C2 Rh1 C6 100.8(14)
C1 C2 Rh1 C4 -98.9(13)
C3 C2 Rh1 C4 29.6(11)
C4 C3 Rh1 P1 -176.8(9)
C2 C3 Rh1 P1 53.0(13)
C4 C3 Rh1 P2 -54.5(12)
C2 C3 Rh1 P2 175.3(10)
C4 C3 Rh1 C5 28.6(11)
C2 C3 Rh1 C5 -101.6(13)
C4 C3 Rh1 C2 130.2(17)
C4 C3 Rh1 C1 99.3(12)
C2 C3 Rh1 C1 -30.9(11)
C4 C3 Rh1 C6 63.5(12)
C2 C3 Rh1 C6 -66.7(12)
C2 C3 Rh1 C4 -130.2(17)
C6 C1 Rh1 P1 134.0(11)
C2 C1 Rh1 P1 -92.1(12)
O1 C1 Rh1 P1 14(2)
C6 C1 Rh1 P2 13(2)
C2 C1 Rh1 P2 147.1(12)
O1 C1 Rh1 P2 -107(2)
C6 C1 Rh1 C5 -31.2(11)
C2 C1 Rh1 C5 102.7(13)
O1 C1 Rh1 C5 -151(2)
C6 C1 Rh1 C2 -133.9(18)
O1 C1 Rh1 C2 106(3)
C6 C1 Rh1 C3 -104.0(14)
C2 C1 Rh1 C3 29.9(11)
O1 C1 Rh1 C3 136(2)
C2 C1 Rh1 C6 133.9(18)
O1 C1 Rh1 C6 -120(3)
C6 C1 Rh1 C4 -67.8(12)
C2 C1 Rh1 C4 66.1(12)
O1 C1 Rh1 C4 172(2)
C1 C6 Rh1 P1 -57.5(13)
C5 C6 Rh1 P1 176.1(9)
C1 C6 Rh1 P2 -173.9(10)
C5 C6 Rh1 P2 59.7(12)
C1 C6 Rh1 C5 126.4(17)
C1 C6 Rh1 C2 27.5(12)
C5 C6 Rh1 C2 -99.0(12)
C1 C6 Rh1 C3 62.3(12)
C5 C6 Rh1 C3 -64.1(11)
C5 C6 Rh1 C1 -126.4(17)
C1 C6 Rh1 C4 97.3(13)
C5 C6 Rh1 C4 -29.1(10)
O2 C4 Rh1 P1 -105(2)
C3 C4 Rh1 P1 7(2)
C5 C4 Rh1 P1 139.1(12)
O2 C4 Rh1 P2 25.9(18)
C3 C4 Rh1 P2 137.8(11)
C5 C4 Rh1 P2 -90.1(11)
O2 C4 Rh1 C5 116(2)
C3 C4 Rh1 C5 -132.1(17)
O2 C4 Rh1 C2 -141(2)
C3 C4 Rh1 C2 -29.1(11)
C5 C4 Rh1 C2 102.9(13)
O2 C4 Rh1 C3 -112(2)
C5 C4 Rh1 C3 132.1(17)
O2 C4 Rh1 C1 -178(2)
C3 C4 Rh1 C1 -66.0(12)
C5 C4 Rh1 C1 66.0(12)
O2 C4 Rh1 C6 145(2)
C3 C4 Rh1 C6 -103.4(13)
C5 C4 Rh1 C6 28.7(11)
C44 C43 S1 O9 169.2(16)
C48 C43 S1 O9 -16.9(18)
C44 C43 S1 O10 46.1(17)
C48 C43 S1 O10 -139.9(15)
C44 C43 S1 O11 -64.3(17)
C48 C43 S1 O11 109.7(15)
